data_4309877
loop_
_publ_author_name
'Maxim N. Sokolov'
'Pavel A. Abramov'
'Artem L. Gushchin'
'Irina V. Kalinina'
'Dmitry Y. Naumov'
'Alexander V. Virovets'
'Eugenia V. Peresypkina'
'Cristian Vicent'
'Rosa Llusar'
'Vladimir P. Fedin'

_publ_contact_author_address
;Nikolaev Institute of Inorganic Chemistry,
SB Russian Academy of Sciences,
Academition Lavrentiev Avenue 3,
Novosibirsk 90,
630090 Russia
;
_publ_contact_author_email d.y.naumov@ngs.ru
_publ_contact_author_fax 7(3832)309489
_publ_contact_author_name 'Dr. Dmitry Yu. Naumov'
_publ_contact_author_phone 7(3832)309466
_publ_section_title
;
Synthesis and Reactivity of W3Te74+ Clusters and Chalcogen Exchange in the
M3Q7 (M = Mo, W; Q = S, Se, Te) Cluster Family
;
_journal_name_full 'Inorganic Chemistry'
_journal_page_first 8116
_journal_page_last 8124
_journal_paper_doi 10.1021/ic050962c
_journal_volume 44
_journal_year 2005
_chemical_formula_sum 'C9 K5 N9 Se3 Te W3'
_chemical_formula_weight 1345.71
_space_group_IT_number 186
_symmetry_cell_setting trigonal
_symmetry_Int_Tables_number 186
_symmetry_space_group_name_Hall 'P 6c -2c'
_symmetry_space_group_name_H-M 'P 63 m c'
_atom_sites_solution_hydrogens none
_atom_sites_solution_primary direct
_atom_sites_solution_secondary difmap
_audit_creation_method SHELXL-97
_cell_angle_alpha 90.00
_cell_angle_beta 90.00
_cell_angle_gamma 120.00
_cell_formula_units_Z 6
_cell_length_a 18.6413(8)
_cell_length_b 18.6413(8)
_cell_length_c 12.9868(7)
_cell_measurement_reflns_used 4110
_cell_measurement_temperature 150(2)
_cell_measurement_theta_max 32.26
_cell_measurement_theta_min 3.14
_cell_volume 3908.3(3)
_computing_cell_refinement 'Bruker SAINT'
_computing_data_collection 'Bruker APEX2'
_computing_data_reduction 'Bruker SAINT'
_computing_molecular_graphics 'Bruker SHELXTL'
_computing_publication_material 'Bruker SHELXTL'
_computing_structure_refinement 'Bruker SHELXTL'
_computing_structure_solution 'Bruker SHELXTL'
_diffrn_ambient_temperature 150(2)
_diffrn_detector_area_resol_mean 25
_diffrn_measured_fraction_theta_full 1.000
_diffrn_measured_fraction_theta_max 0.999
_diffrn_measurement_device_type 'Bruker Nonius X8Apex CCD area-detector'
_diffrn_measurement_method '\f scans'
_diffrn_radiation_monochromator graphite
_diffrn_radiation_probe x-ray
_diffrn_radiation_type MoK\a
_diffrn_radiation_wavelength 0.71073
_diffrn_reflns_av_R_equivalents 0.0809
_diffrn_reflns_av_sigmaI/netI 0.0527
_diffrn_reflns_limit_h_max 22
_diffrn_reflns_limit_h_min -12
_diffrn_reflns_limit_k_max 22
_diffrn_reflns_limit_k_min -21
_diffrn_reflns_limit_l_max 15
_diffrn_reflns_limit_l_min -17
_diffrn_reflns_number 23301
_diffrn_reflns_theta_full 25.00
_diffrn_reflns_theta_max 29.57
_diffrn_reflns_theta_min 1.26
_diffrn_source 'fine-focus sealed tube'
_diffrn_standards_decay_% 0
_diffrn_standards_number 0
_exptl_absorpt_coefficient_mu 19.316
_exptl_absorpt_correction_T_max 0.2052
_exptl_absorpt_correction_T_min 0.1481
_exptl_absorpt_correction_type empirical
_exptl_absorpt_process_details 'Bruker SADABS'
_exptl_crystal_colour 'dark green'
_exptl_crystal_density_diffrn 3.431
_exptl_crystal_density_method 'not measured'
_exptl_crystal_description prizm
_exptl_crystal_F_000 3528
_exptl_crystal_size_max 0.16
_exptl_crystal_size_mid 0.13
_exptl_crystal_size_min 0.12
_refine_diff_density_max 2.543
_refine_diff_density_min -4.799
_refine_diff_density_rms 0.470
_refine_ls_abs_structure_details 'Flack H D (1983), Acta Cryst. A39, 876-881'
_refine_ls_abs_structure_Flack 0.08(6)
_refine_ls_extinction_coef 0
_refine_ls_extinction_method none
_refine_ls_goodness_of_fit_ref 1.124
_refine_ls_hydrogen_treatment noref
_refine_ls_matrix_type full
_refine_ls_number_parameters 181
_refine_ls_number_reflns 2070
_refine_ls_number_restraints 73
_refine_ls_restrained_S_all 1.106
_refine_ls_R_factor_all 0.1105
_refine_ls_R_factor_gt 0.0615
_refine_ls_shift/su_max 0.045
_refine_ls_shift/su_mean 0.007
_refine_ls_structure_factor_coef Fsqd
_refine_ls_weighting_details 'calc w=1/[\s^2^(Fo^2^)+(0.0000P)^2^+319.5620P] where P=(Fo^2^+2Fc^2^)/3'
_refine_ls_weighting_scheme calc
_refine_ls_wR_factor_gt 0.1212
_refine_ls_wR_factor_ref 0.1476
_reflns_number_gt 1288
_reflns_number_total 2070
_reflns_threshold_expression >2\s(I)
_cod_data_source_file ic050962csi20050614_030225.cif
_cod_data_source_block ag184
_cod_database_code 4309877

loop_
_symmetry_equiv_pos_as_xyz
'x, y, z'
'x-y, x, z+1/2'
'-y, x-y, z'
'-x, -y, z+1/2'
'-x+y, -x, z'
'y, -x+y, z+1/2'
'-x+y, y, z'
'x, x-y, z'
'-y, -x, z'
'y, x, z+1/2'
'x-y, -y, z+1/2'
'-x, -x+y, z+1/2'

loop_
_atom_site_label
_atom_site_type_symbol
_atom_site_fract_x
_atom_site_fract_y
_atom_site_fract_z
_atom_site_U_iso_or_equiv
_atom_site_adp_type
_atom_site_occupancy
_atom_site_symmetry_multiplicity
_atom_site_calc_flag
_atom_site_refinement_flags
_atom_site_disorder_assembly
_atom_site_disorder_group
W1 W 0.05067(5) 0.10133(10) 0.19980(9) 0.0172(3) Uani 1 2 d S . .
Te1 Te 0.0000 0.0000 0.0355(4) 0.0156(12) Uani 1 6 d S . .
Se1 Se 0.1327(3) 0.06637(17) 0.3124(5) 0.0271(12) Uani 1 2 d S . .
K1 K 0.3055(9) 0.2805(10) 0.3611(18) 0.036(4) Uani 0.50 1 d P . .
N1 N 0.1430(11) 0.286(2) 0.325(3) 0.016(7) Uani 1 2 d SU . .
C1 C 0.1133(14) 0.227(3) 0.294(4) 0.018(8) Uani 1 2 d SU . .
W2 W 0.38375(7) 0.61625(7) 0.35499(19) 0.0363(5) Uani 1 2 d S . .
Te2 Te 0.3333 0.6667 0.5183(8) 0.0273(13) Uani 1 6 d S . .
Se2 Se 0.2665(2) 0.5330(4) 0.2437(7) 0.0472(15) Uani 1 2 d S . .
K2 K 0.4981(4) 0.5019(4) 0.0054(11) 0.044(3) Uani 1 2 d S . .
N2 N 0.215(2) 0.220(3) 0.047(4) 0.055(10) Uani 1 1 d U . .
C2 C 0.166(2) 0.1777(19) 0.100(3) 0.024(7) Uani 1 1 d U . .
W3 W 0.56457(14) 0.28228(7) 0.35654(17) 0.0342(5) Uani 1 2 d S . .
Te3 Te 0.6667 0.3333 0.5182(8) 0.0295(14) Uani 1 6 d S . .
Se3 Se 0.59886(18) 0.40114(18) 0.2420(6) 0.0359(12) Uani 1 2 d S . .
K3 K 0.3330(11) 0.1665(5) 0.0195(15) 0.038(2) Uani 1 2 d S . .
N3 N 0.4671(10) 0.5329(10) 0.209(3) 0.024(8) Uani 1 2 d SU . .
C3 C 0.437(2) 0.563(2) 0.266(4) 0.038(15) Uani 1 2 d SU . .
K4 K 0.3582(13) 0.1791(7) 0.6317(18) 0.049(6) Uani 0.50 2 d SP . .
N4 N 0.332(2) 0.4452(18) 0.482(2) 0.037(7) Uani 1 1 d U . .
C4 C 0.351(3) 0.509(3) 0.439(3) 0.042(10) Uani 1 1 d U . .
K5 K 0.374(3) 0.349(2) 0.182(3) 0.099(16) Uani 0.38 1 d P . .
N5 N 0.4486(16) 0.3337(19) 0.487(2) 0.030(6) Uani 1 1 d U . .
C5 C 0.495(2) 0.316(2) 0.445(3) 0.029(8) Uani 1 1 d U . .
K6 K 0.324(3) 0.3693(17) 0.194(3) 0.079(11) Uani 0.38 1 d P . .
N6 N 0.398(3) 0.1989(16) 0.228(4) 0.050(12) Uani 1 2 d SU . .
C6 C 0.465(4) 0.2323(18) 0.270(3) 0.022(10) Uani 1 2 d SU . .

loop_
_atom_site_aniso_label
_atom_site_aniso_U_11
_atom_site_aniso_U_22
_atom_site_aniso_U_33
_atom_site_aniso_U_23
_atom_site_aniso_U_13
_atom_site_aniso_U_12
W1 0.0200(6) 0.0155(8) 0.0147(7) 0.0007(11) 0.0003(5) 0.0077(4)
Te1 0.0159(15) 0.0159(15) 0.015(3) 0.000 0.000 0.0080(7)
Se1 0.027(3) 0.032(2) 0.020(3) -0.0019(13) -0.004(3) 0.0137(13)
K1 0.019(6) 0.028(7) 0.057(11) 0.007(8) 0.010(7) 0.009(6)
N1 0.024(10) 0.018(11) 0.005(11) 0.002(9) 0.001(5) 0.009(6)
C1 0.014(11) 0.016(13) 0.025(14) -0.008(11) -0.004(6) 0.008(6)
W2 0.0308(7) 0.0308(7) 0.0444(12) -0.0034(7) 0.0034(7) 0.0131(9)
Te2 0.0245(13) 0.0245(13) 0.033(4) 0.000 0.000 0.0123(7)
Se2 0.042(2) 0.044(4) 0.057(4) 0.001(4) 0.0004(18) 0.0219(18)
K2 0.041(5) 0.041(5) 0.049(7) -0.008(3) 0.008(3) 0.020(5)
N2 0.055(15) 0.052(15) 0.059(16) -0.003(12) 0.003(12) 0.027(12)
C2 0.022(11) 0.016(11) 0.029(12) -0.007(9) 0.004(10) 0.005(9)
W3 0.0371(12) 0.0357(8) 0.0303(10) -0.0020(6) -0.0041(13) 0.0185(6)
Te3 0.0271(14) 0.0271(14) 0.034(4) 0.000 0.000 0.0136(7)
Se3 0.035(2) 0.035(2) 0.037(3) 0.0028(15) -0.0028(15) 0.016(2)
K3 0.034(5) 0.036(4) 0.043(6) -0.002(2) -0.003(4) 0.017(2)
N3 0.020(9) 0.020(9) 0.032(14) 0.000(7) 0.000(7) 0.010(9)
C3 0.039(16) 0.039(16) 0.04(2) 0.000(8) 0.000(8) 0.024(13)
K4 0.025(10) 0.075(14) 0.031(11) 0.002(5) 0.004(9) 0.013(5)
N4 0.037(11) 0.032(11) 0.049(13) -0.001(10) -0.019(10) 0.022(9)
C4 0.046(15) 0.046(15) 0.024(13) 0.002(11) 0.011(11) 0.015(11)
K5 0.12(3) 0.052(17) 0.07(2) -0.041(16) 0.03(2) 0.003(19)
N5 0.021(10) 0.033(11) 0.047(13) 0.005(10) 0.000(9) 0.022(9)
C5 0.033(12) 0.027(12) 0.029(13) -0.005(10) -0.014(10) 0.017(10)
K6 0.14(3) 0.034(13) 0.032(13) -0.011(12) 0.00(2) 0.026(17)
N6 0.047(15) 0.054(15) 0.046(17) 0.001(6) 0.002(12) 0.024(8)
C6 0.026(15) 0.015(12) 0.027(16) 0.001(5) 0.002(11) 0.013(7)

loop_
_atom_type_symbol
_atom_type_description
_atom_type_scat_dispersion_real
_atom_type_scat_dispersion_imag
_atom_type_scat_source
C C 0.0033 0.0016 'International Tables Vol C Tables 4.2.6.8 and 6.1.1.4'
N N 0.0061 0.0033 'International Tables Vol C Tables 4.2.6.8 and 6.1.1.4'
Te Te -0.5308 1.6751 'International Tables Vol C Tables 4.2.6.8 and 6.1.1.4'
W W -0.8490 6.8722 'International Tables Vol C Tables 4.2.6.8 and 6.1.1.4'
K K 0.2009 0.2494 'International Tables Vol C Tables 4.2.6.8 and 6.1.1.4'
Se Se -0.0929 2.2259 'International Tables Vol C Tables 4.2.6.8 and 6.1.1.4'

loop_
_geom_angle_atom_site_label_1
_geom_angle_atom_site_label_2
_geom_angle_atom_site_label_3
_geom_angle
_geom_angle_site_symmetry_1
_geom_angle_site_symmetry_3
_geom_angle_publ_flag
C2 W1 C2 78(2) 7 . ?
C2 W1 C1 80.3(12) 7 . ?
C2 W1 C1 80.3(12) . . ?
C2 W1 Se1 160.5(9) 7 . ?
C2 W1 Se1 89.2(11) . . ?
C1 W1 Se1 83.5(8) . . ?
C2 W1 Se1 89.2(11) 7 3 ?
C2 W1 Se1 160.5(9) . 3 ?
C1 W1 Se1 83.5(8) . 3 ?
Se1 W1 Se1 99.6(3) . 3 ?
C2 W1 Te1 83.1(9) 7 . ?
C2 W1 Te1 83.1(9) . . ?
C1 W1 Te1 158.7(12) . . ?
Se1 W1 Te1 109.66(11) . . ?
Se1 W1 Te1 109.65(11) 3 . ?
C2 W1 W1 98.8(9) 7 3 ?
C2 W1 W1 141.2(9) . 3 ?
C1 W1 W1 137.8(8) . 3 ?
Se1 W1 W1 100.41(11) . 3 ?
Se1 W1 W1 54.32(9) 3 3 ?
Te1 W1 W1 58.20(7) . 3 ?
C2 W1 W1 141.2(9) 7 5 ?
C2 W1 W1 98.8(9) . 5 ?
C1 W1 W1 137.8(8) . 5 ?
Se1 W1 W1 54.33(9) . 5 ?
Se1 W1 W1 100.41(11) 3 5 ?
Te1 W1 W1 58.20(7) . 5 ?
W1 W1 W1 60.0 3 5 ?
W1 Te1 W1 63.60(13) . 5 ?
W1 Te1 W1 63.60(13) . 3 ?
W1 Te1 W1 63.60(13) 5 3 ?
W1 Se1 W1 71.35(18) . 5 ?
W1 Se1 K1 97.9(3) . . ?
W1 Se1 K1 152.2(4) 5 . ?
W1 Se1 K1 152.2(4) . 8 ?
W1 Se1 K1 97.9(3) 5 8 ?
K1 Se1 K1 79.5(5) . 8 ?
K6 K1 K5 25.9(12) . . ?
K6 K1 N2 147.4(14) . 10 ?
K5 K1 N2 173.2(15) . 10 ?
K6 K1 N5 116.6(12) . . ?
K5 K1 N5 101.2(12) . . ?
N2 K1 N5 83.7(12) 10 . ?
K6 K1 N1 71.3(12) . . ?
K5 K1 N1 95.5(14) . . ?
N2 K1 N1 78.0(11) 10 . ?
N5 K1 N1 146.1(12) . . ?
K6 K1 N4 83.9(9) . . ?
K5 K1 N4 99.3(11) . . ?
N2 K1 N4 77.4(11) 10 . ?
N5 K1 N4 73.9(8) . . ?
N1 K1 N4 74.4(9) . . ?
K6 K1 N6 85.6(12) . . ?
K5 K1 N6 61.5(13) . . ?
N2 K1 N6 124.3(13) 10 . ?
N5 K1 N6 81.3(11) . . ?
N1 K1 N6 132.5(15) . . ?
N4 K1 N6 145.0(11) . . ?
K6 K1 C1 75.9(13) . . ?
K5 K1 C1 95.9(15) . . ?
N2 K1 C1 78.4(13) 10 . ?
N5 K1 C1 159.5(13) . . ?
N1 K1 C1 18.2(9) . . ?
N4 K1 C1 92.4(10) . . ?
N6 K1 C1 117.2(12) . . ?
K6 K1 C5 110.1(12) . . ?
K5 K1 C5 89.2(13) . . ?
N2 K1 C5 96.7(12) 10 . ?
N5 K1 C5 19.4(8) . . ?
N1 K1 C5 164.9(11) . . ?
N4 K1 C5 90.7(9) . . ?
N6 K1 C5 62.0(11) . . ?
C1 K1 C5 173.6(12) . . ?
K6 K1 Se1 107.6(8) . . ?
K5 K1 Se1 108.4(9) . . ?
N2 K1 Se1 71.3(9) 10 . ?
N5 K1 Se1 128.9(8) . . ?
N1 K1 Se1 71.1(7) . . ?
N4 K1 Se1 137.2(8) . . ?
N6 K1 Se1 77.7(9) . . ?
C1 K1 Se1 53.6(8) . . ?
C5 K1 Se1 121.0(7) . . ?
K6 K1 K3 100.0(10) . 2 ?
K5 K1 K3 125.3(12) . 2 ?
N2 K1 K3 48.4(10) 10 2 ?
N5 K1 K3 103.9(9) . 2 ?
N1 K1 K3 43.4(7) . 2 ?
N4 K1 K3 45.3(7) . 2 ?
N6 K1 K3 169.3(9) . 2 ?
C1 K1 K3 56.4(8) . 2 ?
C5 K1 K3 123.2(9) . 2 ?
Se1 K1 K3 91.9(4) . 2 ?
K6 K1 K2 89.2(8) . 4_665 ?
K5 K1 K2 87.2(8) . 4_665 ?
N2 K1 K2 93.9(10) 10 4_665 ?
N5 K1 K2 38.3(6) . 4_665 ?
N1 K1 K2 114.6(8) . 4_665 ?
N4 K1 K2 41.1(6) . 4_665 ?
N6 K1 K2 105.6(9) . 4_665 ?
C1 K1 K2 132.8(9) . 4_665 ?
C5 K1 K2 51.2(6) . 4_665 ?
Se1 K1 K2 163.2(7) . 4_665 ?
K3 K1 K2 83.7(5) 2 4_665 ?
C1 N1 K3 130(4) . 2 ?
C1 N1 K4 92(4) . 2_554 ?
K3 N1 K4 138.3(15) 2 2_554 ?
C1 N1 K1 91.8(9) . . ?
K3 N1 K1 82.2(8) 2 . ?
K4 N1 K1 98.5(7) 2_554 . ?
C1 N1 K1 91.8(9) . 7 ?
K3 N1 K1 82.2(8) 2 7 ?
K4 N1 K1 98.5(7) 2_554 7 ?
K1 N1 K1 162.4(15) . 7 ?
C1 N1 K6 100(2) . 7 ?
K3 N1 K6 111.6(10) 2 7 ?
K4 N1 K6 51.3(8) 2_554 7 ?
K1 N1 K6 147.6(14) . 7 ?
K1 N1 K6 47.9(6) 7 7 ?
C1 N1 K6 100(2) . . ?
K3 N1 K6 111.6(10) 2 . ?
K4 N1 K6 51.3(8) 2_554 . ?
K1 N1 K6 47.9(6) . . ?
K1 N1 K6 147.6(14) 7 . ?
K6 N1 K6 100.1(16) 7 . ?
N1 C1 W1 172(4) . . ?
N1 C1 K4 68(3) . 2_554 ?
W1 C1 K4 104.0(17) . 2_554 ?
N1 C1 K1 69.9(9) . . ?
W1 C1 K1 111.1(8) . . ?
K4 C1 K1 90.0(10) 2_554 . ?
N1 C1 K1 70.0(9) . 7 ?
W1 C1 K1 111.1(8) . 7 ?
K4 C1 K1 90.0(10) 2_554 7 ?
K1 C1 K1 136.5(16) . 7 ?
N1 C1 K3 37(3) . 2 ?
W1 C1 K3 152(2) . 2 ?
K4 C1 K3 104.4(14) 2_554 2 ?
K1 C1 K3 69.0(8) . 2 ?
K1 C1 K3 69.0(8) 7 2 ?
C3 W2 C4 78.9(17) . 9_665 ?
C3 W2 C4 78.9(17) . . ?
C4 W2 C4 78(2) 9_665 . ?
C3 W2 Se2 81.9(11) . . ?
C4 W2 Se2 157.8(11) 9_665 . ?
C4 W2 Se2 87.5(12) . . ?
C3 W2 Se2 81.9(11) . 3_665 ?
C4 W2 Se2 87.5(12) 9_665 3_665 ?
C4 W2 Se2 157.8(12) . 3_665 ?
Se2 W2 Se2 100.8(4) . 3_665 ?
C3 W2 Te2 161.1(17) . . ?
C4 W2 Te2 86.4(11) 9_665 . ?
C4 W2 Te2 86.4(11) . . ?
Se2 W2 Te2 109.56(17) . . ?
Se2 W2 Te2 109.56(17) 3_665 . ?
C3 W2 W2 136.2(12) . 5_565 ?
C4 W2 W2 144.5(11) 9_665 5_565 ?
C4 W2 W2 100.6(12) . 5_565 ?
Se2 W2 W2 54.45(12) . 5_565 ?
Se2 W2 W2 100.90(13) 3_665 5_565 ?
Te2 W2 W2 58.18(11) . 5_565 ?
C3 W2 W2 136.2(12) . 3_665 ?
C4 W2 W2 100.6(12) 9_665 3_665 ?
C4 W2 W2 144.5(11) . 3_665 ?
Se2 W2 W2 100.90(13) . 3_665 ?
Se2 W2 W2 54.45(12) 3_665 3_665 ?
Te2 W2 W2 58.18(11) . 3_665 ?
W2 W2 W2 60.0 5_565 3_665 ?
W2 Te2 W2 63.6(2) 5_565 3_665 ?
W2 Te2 W2 63.6(2) 5_565 . ?
W2 Te2 W2 63.6(2) 3_665 . ?
W2 Se2 W2 71.1(2) . 5_565 ?
W2 Se2 K4 139.9(2) . 2_554 ?
W2 Se2 K4 139.9(2) 5_565 2_554 ?
W2 Se2 K6 95.2(6) . . ?
W2 Se2 K6 153.3(6) 5_565 . ?
K4 Se2 K6 45.2(6) 2_554 . ?
W2 Se2 K6 153.3(6) . 7 ?
W2 Se2 K6 95.2(6) 5_565 7 ?
K4 Se2 K6 45.2(6) 2_554 7 ?
K6 Se2 K6 87.2(12) . 7 ?
N5 K2 N5 96.5(11) 4_664 10_554 ?
N5 K2 N4 83.3(7) 4_664 4_664 ?
N5 K2 N4 168.8(11) 10_554 4_664 ?
N5 K2 N4 168.8(11) 4_664 10_554 ?
N5 K2 N4 83.3(7) 10_554 10_554 ?
N4 K2 N4 94.6(12) 4_664 10_554 ?
N5 K2 N3 81.3(8) 4_664 . ?
N5 K2 N3 81.3(8) 10_554 . ?
N4 K2 N3 109.7(9) 4_664 . ?
N4 K2 N3 109.7(9) 10_554 . ?
N5 K2 C4 149.5(10) 4_664 10_554 ?
N5 K2 C4 102.7(10) 10_554 10_554 ?
N4 K2 C4 73.3(11) 4_664 10_554 ?
N4 K2 C4 23.1(9) 10_554 10_554 ?
N3 K2 C4 124.7(10) . 10_554 ?
N5 K2 C4 102.7(10) 4_664 4_664 ?
N5 K2 C4 149.5(10) 10_554 4_664 ?
N4 K2 C4 23.1(9) 4_664 4_664 ?
N4 K2 C4 73.3(11) 10_554 4_664 ?
N3 K2 C4 124.7(10) . 4_664 ?
C4 K2 C4 50.9(16) 10_554 4_664 ?
N5 K2 C5 79.6(9) 4_664 10_554 ?
N5 K2 C5 18.3(8) 10_554 10_554 ?
N4 K2 C5 155.1(10) 4_664 10_554 ?
N4 K2 C5 98.6(8) 10_554 10_554 ?
N3 K2 C5 85.5(9) . 10_554 ?
C4 K2 C5 114.9(11) 10_554 10_554 ?
C4 K2 C5 149.8(10) 4_664 10_554 ?
N5 K2 C5 18.3(8) 4_664 4_664 ?
N5 K2 C5 79.6(9) 10_554 4_664 ?
N4 K2 C5 98.6(8) 4_664 4_664 ?
N4 K2 C5 155.1(10) 10_554 4_664 ?
N3 K2 C5 85.5(9) . 4_664 ?
C4 K2 C5 149.8(10) 10_554 4_664 ?
C4 K2 C5 114.9(11) 4_664 4_664 ?
C5 K2 C5 62.1(12) 10_554 4_664 ?
N5 K2 K5 66.0(11) 4_664 9_665 ?
N5 K2 K5 134.4(9) 10_554 9_665 ?
N4 K2 K5 55.7(9) 4_664 9_665 ?
N4 K2 K5 121.7(12) 10_554 9_665 ?
N3 K2 K5 55.4(6) . 9_665 ?
C4 K2 K5 113.0(12) 10_554 9_665 ?
C4 K2 K5 75.7(10) 4_664 9_665 ?
C5 K2 K5 130.0(10) 10_554 9_665 ?
C5 K2 K5 83.0(11) 4_664 9_665 ?
N5 K2 K5 134.4(9) 4_664 . ?
N5 K2 K5 66.0(11) 10_554 . ?
N4 K2 K5 121.7(12) 4_664 . ?
N4 K2 K5 55.7(9) 10_554 . ?
N3 K2 K5 55.4(6) . . ?
C4 K2 K5 75.7(10) 10_554 . ?
C4 K2 K5 113.0(12) 4_664 . ?
C5 K2 K5 83.0(11) 10_554 . ?
C5 K2 K5 130.0(10) 4_664 . ?
K5 K2 K5 95.7(13) 9_665 . ?
N5 K2 K6 51.8(9) 4_664 9_665 ?
N5 K2 K6 119.8(9) 10_554 9_665 ?
N4 K2 K6 68.7(8) 4_664 9_665 ?
N4 K2 K6 137.5(10) 10_554 9_665 ?
N3 K2 K6 48.7(5) . 9_665 ?
C4 K2 K6 130.9(11) 10_554 9_665 ?
C4 K2 K6 90.7(9) 4_664 9_665 ?
C5 K2 K6 112.7(8) 10_554 9_665 ?
C5 K2 K6 67.3(9) 4_664 9_665 ?
K5 K2 K6 17.9(9) 9_665 9_665 ?
K5 K2 K6 99.1(7) . 9_665 ?
C2 N2 K1 156(4) . 10_554 ?
C2 N2 K3 110(3) . . ?
K1 N2 K3 84.2(13) 10_554 . ?
C2 N2 K6 101(3) . . ?
K1 N2 K6 96.4(13) 10_554 . ?
K3 N2 K6 96.5(15) . . ?
C2 N2 K4 85(3) . 2_554 ?
K1 N2 K4 92.5(13) 10_554 2_554 ?
K3 N2 K4 147.0(15) . 2_554 ?
K6 N2 K4 51.1(11) . 2_554 ?
C2 N2 K5 108(3) . . ?
K1 N2 K5 93.8(13) 10_554 . ?
K3 N2 K5 75.2(13) . . ?
K6 N2 K5 21.3(10) . . ?
K4 N2 K5 72.2(13) 2_554 . ?
N2 C2 W1 170(4) . . ?
N2 C2 K4 75(3) . 2_554 ?
W1 C2 K4 97.8(12) . 2_554 ?
N2 C2 K3 52(3) . . ?
W1 C2 K3 137.8(15) . . ?
K4 C2 K3 120.1(10) 2_554 . ?
N2 C2 K6 62(3) . . ?
W1 C2 K6 119.1(15) . . ?
K4 C2 K6 47.1(8) 2_554 . ?
K3 C2 K6 80.8(11) . . ?
C6 W3 C5 82.6(14) . . ?
C6 W3 C5 82.6(14) . 8 ?
C5 W3 C5 76(2) . 8 ?
C6 W3 Se3 80.7(9) . 3_655 ?
C5 W3 Se3 159.3(10) . 3_655 ?
C5 W3 Se3 89.2(10) 8 3_655 ?
C6 W3 Se3 80.8(9) . . ?
C5 W3 Se3 89.2(10) . . ?
C5 W3 Se3 159.3(10) 8 . ?
Se3 W3 Se3 100.1(3) 3_655 . ?
C6 W3 Te3 163.1(14) . . ?
C5 W3 Te3 84.1(9) . . ?
C5 W3 Te3 84.1(9) 8 . ?
Se3 W3 Te3 109.57(15) 3_655 . ?
Se3 W3 Te3 109.57(15) . . ?
C6 W3 W3 135.3(10) . 5_665 ?
C5 W3 W3 99.6(10) . 5_665 ?
C5 W3 W3 141.7(9) 8 5_665 ?
Se3 W3 W3 100.92(12) 3_655 5_665 ?
Se3 W3 W3 54.74(10) . 5_665 ?
Te3 W3 W3 57.67(12) . 5_665 ?
C6 W3 W3 135.2(10) . 3_655 ?
C5 W3 W3 141.7(9) . 3_655 ?
C5 W3 W3 99.6(10) 8 3_655 ?
Se3 W3 W3 54.74(10) 3_655 3_655 ?
Se3 W3 W3 100.92(12) . 3_655 ?
Te3 W3 W3 57.67(12) . 3_655 ?
W3 W3 W3 60.0 5_665 3_655 ?
W3 Te3 W3 64.7(2) 3_655 . ?
W3 Te3 W3 64.7(2) 3_655 5_665 ?
W3 Te3 W3 64.7(2) . 5_665 ?
W3 Se3 W3 70.5(2) 5_665 . ?
W3 Se3 K5 154.4(6) 5_665 . ?
W3 Se3 K5 97.6(6) . . ?
W3 Se3 K5 97.6(6) 5_665 9_665 ?
W3 Se3 K5 154.4(6) . 9_665 ?
K5 Se3 K5 83.7(12) . 9_665 ?
N1 K3 N4 91.1(9) 6_554 6_554 ?
N1 K3 N4 91.1(9) 6_554 10_554 ?
N4 K3 N4 94.6(12) 6_554 10_554 ?
N1 K3 N2 85.7(12) 6_554 8 ?
N4 K3 N2 85.5(8) 6_554 8 ?
N4 K3 N2 176.9(15) 10_554 8 ?
N1 K3 N2 85.7(12) 6_554 . ?
N4 K3 N2 176.9(15) 6_554 . ?
N4 K3 N2 85.5(8) 10_554 . ?
N2 K3 N2 94.3(17) 8 . ?
N1 K3 N6 175.6(16) 6_554 . ?
N4 K3 N6 85.9(10) 6_554 . ?
N4 K3 N6 85.9(10) 10_554 . ?
N2 K3 N6 97.2(13) 8 . ?
N2 K3 N6 97.3(13) . . ?
N1 K3 C1 13.6(11) 6_554 6_554 ?
N4 K3 C1 100.3(10) 6_554 6_554 ?
N4 K3 C1 100.3(10) 10_554 6_554 ?
N2 K3 C1 76.6(11) 8 6_554 ?
N2 K3 C1 76.6(11) . 6_554 ?
N6 K3 C1 170.8(14) . 6_554 ?
N1 K3 C2 93.8(11) 6_554 8 ?
N4 K3 C2 101.1(7) 6_554 8 ?
N4 K3 C2 163.4(9) 10_554 8 ?
N2 K3 C2 17.8(10) 8 8 ?
N2 K3 C2 79.1(11) . 8 ?
N6 K3 C2 89.9(12) . 8 ?
C1 K3 C2 82.2(10) 6_554 8 ?
N1 K3 C2 93.8(11) 6_554 . ?
N4 K3 C2 163.4(9) 6_554 . ?
N4 K3 C2 101.1(7) 10_554 . ?
N2 K3 C2 79.1(11) 8 . ?
N2 K3 C2 17.8(10) . . ?
N6 K3 C2 89.9(12) . . ?
C1 K3 C2 82.2(10) 6_554 . ?
C2 K3 C2 62.8(11) 8 . ?
N1 K3 C4 86.9(10) 6_554 6_554 ?
N4 K3 C4 17.1(9) 6_554 6_554 ?
N4 K3 C4 78.1(10) 10_554 6_554 ?
N2 K3 C4 101.7(11) 8 6_554 ?
N2 K3 C4 161.9(12) . 6_554 ?
N6 K3 C4 89.3(11) . 6_554 ?
C1 K3 C4 98.6(10) 6_554 6_554 ?
C2 K3 C4 117.9(7) 8 6_554 ?
C2 K3 C4 178.9(12) . 6_554 ?
N1 K3 C4 86.9(10) 6_554 10_554 ?
N4 K3 C4 78.1(10) 6_554 10_554 ?
N4 K3 C4 17.1(9) 10_554 10_554 ?
N2 K3 C4 161.9(12) 8 10_554 ?
N2 K3 C4 101.7(11) . 10_554 ?
N6 K3 C4 89.3(11) . 10_554 ?
C1 K3 C4 98.6(10) 6_554 10_554 ?
C2 K3 C4 178.9(12) 8 10_554 ?
C2 K3 C4 117.9(7) . 10_554 ?
C4 K3 C4 61.4(15) 6_554 10_554 ?
N1 K3 K5 126.3(8) 6_554 8 ?
N4 K3 K5 52.5(8) 6_554 8 ?
N4 K3 K5 125.2(11) 10_554 8 ?
N2 K3 K5 57.1(12) 8 8 ?
N2 K3 K5 129.7(12) . 8 ?
N6 K3 K5 53.8(8) . 8 ?
C1 K3 K5 125.2(8) 6_554 8 ?
C2 K3 K5 63.0(9) 8 8 ?
C2 K3 K5 112.7(10) . 8 ?
C4 K3 K5 67.4(9) 6_554 8 ?
C4 K3 K5 116.0(11) 10_554 8 ?
C3 N3 K2 148(4) . . ?
C3 N3 K6 97.6(11) . . ?
K2 N3 K6 84.0(11) . . ?
C3 N3 K6 97.6(11) . 9_665 ?
K2 N3 K6 84.0(11) . 9_665 ?
K6 N3 K6 165(2) . 9_665 ?
C3 N3 K5 117.4(14) . . ?
K2 N3 K5 73.5(10) . . ?
K6 N3 K5 23.2(11) . . ?
K6 N3 K5 142.4(19) 9_665 . ?
C3 N3 K5 117.4(14) . 9_665 ?
K2 N3 K5 73.5(10) . 9_665 ?
K6 N3 K5 142.4(19) . 9_665 ?
K6 N3 K5 23.2(11) 9_665 9_665 ?
K5 N3 K5 119(2) . 9_665 ?
N3 C3 W2 176(5) . . ?
N3 C3 K6 60.8(13) . . ?
W2 C3 K6 119.1(13) . . ?
N3 C3 K6 60.9(13) . 9_665 ?
W2 C3 K6 119.1(13) . 9_665 ?
K6 C3 K6 122(3) . 9_665 ?
K6 K4 K6 144.7(18) 10 6 ?
K6 K4 N1 76.1(9) 10 6 ?
K6 K4 N1 76.1(9) 6 6 ?
K6 K4 C1 80.7(9) 10 6 ?
K6 K4 C1 80.7(9) 6 6 ?
N1 K4 C1 20.3(11) 6 6 ?
K6 K4 N5 140.1(11) 10 8 ?
K6 K4 N5 61.7(9) 6 8 ?
N1 K4 N5 137.7(7) 6 8 ?
C1 K4 N5 138.8(5) 6 8 ?
K6 K4 N5 61.7(9) 10 . ?
K6 K4 N5 140.1(11) 6 . ?
N1 K4 N5 137.7(7) 6 . ?
C1 K4 N5 138.8(5) 6 . ?
N5 K4 N5 81.2(11) 8 . ?
K6 K4 Se2 78.8(8) 10 6 ?
K6 K4 Se2 78.8(8) 6 6 ?
N1 K4 Se2 87.6(10) 6 6 ?
C1 K4 Se2 107.9(11) 6 6 ?
N5 K4 Se2 82.0(7) 8 6 ?
N5 K4 Se2 82.0(7) . 6 ?
K6 K4 N2 137.5(12) 10 6 ?
K6 K4 N2 64.0(10) 6 6 ?
N1 K4 N2 91.1(11) 6 6 ?
C1 K4 N2 75.2(11) 6 6 ?
N5 K4 N2 73.6(9) 8 6 ?
N5 K4 N2 121.5(13) . 6 ?
Se2 K4 N2 141.9(8) 6 6 ?
K6 K4 N2 64.0(10) 10 10 ?
K6 K4 N2 137.5(12) 6 10 ?
N1 K4 N2 91.1(11) 6 10 ?
C1 K4 N2 75.2(11) 6 10 ?
N5 K4 N2 121.5(13) 8 10 ?
N5 K4 N2 73.6(9) . 10 ?
Se2 K4 N2 141.9(8) 6 10 ?
N2 K4 N2 76.2(15) 6 10 ?
K6 K4 C2 120.8(11) 10 6 ?
K6 K4 C2 71.2(9) 6 6 ?
N1 K4 C2 74.8(11) 6 6 ?
C1 K4 C2 57.0(11) 6 6 ?
N5 K4 C2 93.2(8) 8 6 ?
N5 K4 C2 128.7(11) . 6 ?
Se2 K4 C2 148.0(8) 6 6 ?
N2 K4 C2 19.6(9) 6 6 ?
N2 K4 C2 66.3(11) 10 6 ?
K6 K4 C2 71.2(9) 10 10 ?
K6 K4 C2 120.8(11) 6 10 ?
N1 K4 C2 74.8(11) 6 10 ?
C1 K4 C2 57.0(11) 6 10 ?
N5 K4 C2 128.7(11) 8 10 ?
N5 K4 C2 93.2(8) . 10 ?
Se2 K4 C2 148.0(8) 6 10 ?
N2 K4 C2 66.3(11) 6 10 ?
N2 K4 C2 19.6(9) 10 10 ?
C2 K4 C2 52.0(13) 6 10 ?
K6 K4 C5 120.5(11) 10 8 ?
K6 K4 C5 79.5(9) 6 8 ?
N1 K4 C5 152.8(9) 6 8 ?
C1 K4 C5 158.6(6) 6 8 ?
N5 K4 C5 19.8(7) 8 8 ?
N5 K4 C5 62.0(8) . 8 ?
Se2 K4 C5 76.0(7) 6 8 ?
N2 K4 C5 88.8(10) 6 8 ?
N2 K4 C5 115.2(12) 10 8 ?
C2 K4 C5 108.4(10) 6 8 ?
C2 K4 C5 129.2(12) 10 8 ?
C4 N4 K3 120(3) . 2 ?
C4 N4 K2 89(3) . 4_665 ?
K3 N4 K2 151.0(11) 2 4_665 ?
C4 N4 K5 143(3) . 10 ?
K3 N4 K5 80.6(11) 2 10 ?
K2 N4 K5 73.4(10) 4_665 10 ?
C4 N4 K1 122(3) . . ?
K3 N4 K1 77.7(8) 2 . ?
K2 N4 K1 89.6(9) 4_665 . ?
K5 N4 K1 89.9(12) 10 . ?
N4 C4 W2 177(3) . . ?
N4 C4 K2 68(3) . 4_665 ?
W2 C4 K2 111.8(16) . 4_665 ?
N4 C4 K3 43(2) . 2 ?
W2 C4 K3 137.2(18) . 2 ?
K2 C4 K3 111.0(13) 4_665 2 ?
K6 K5 K1 77(3) . . ?
K6 K5 N3 73(2) . . ?
K1 K5 N3 108.1(13) . . ?
K6 K5 N4 127(4) . 10_554 ?
K1 K5 N4 147.2(17) . 10_554 ?
N3 K5 N4 100.9(14) . 10_554 ?
K6 K5 N6 140(3) . . ?
K1 K5 N6 69.6(15) . . ?
N3 K5 N6 138(2) . . ?
N4 K5 N6 78.5(15) 10_554 . ?
K6 K5 N2 74(3) . . ?
K1 K5 N2 94.5(14) . . ?
N3 K5 N2 135(2) . . ?
N4 K5 N2 75.1(12) 10_554 . ?
N6 K5 N2 85.8(15) . . ?
K6 K5 N5 60(3) . 10_554 ?
K1 K5 N5 136.2(19) . 10_554 ?
N3 K5 N5 67.9(13) . 10_554 ?
N4 K5 N5 69.4(11) 10_554 10_554 ?
N6 K5 N5 142.9(15) . 10_554 ?
N2 K5 N5 68.7(12) . 10_554 ?
K6 K5 K2 97(3) . . ?
K1 K5 K2 158.8(11) . . ?
N3 K5 K2 51.1(10) . . ?
N4 K5 K2 51.0(9) 10_554 . ?
N6 K5 K2 121.9(17) . . ?
N2 K5 K2 103.7(14) . . ?
N5 K5 K2 46.2(8) 10_554 . ?
K6 K5 C6 149(3) . . ?
K1 K5 C6 71.8(14) . . ?
N3 K5 C6 118.9(17) . . ?
N4 K5 C6 80.9(14) 10_554 . ?
N6 K5 C6 19.6(12) . . ?
N2 K5 C6 105.1(15) . . ?
N5 K5 C6 150.3(14) 10_554 . ?
K2 K5 C6 112.9(16) . . ?
K6 K5 K3 122(3) . . ?
K1 K5 K3 103.3(11) . . ?
N3 K5 K3 147.7(14) . . ?
N4 K5 K3 46.9(8) 10_554 . ?
N6 K5 K3 49.1(11) . . ?
N2 K5 K3 47.6(9) . . ?
N5 K5 K3 94.3(10) 10_554 . ?
K2 K5 K3 97.0(8) . . ?
C6 K5 K3 64.4(11) . . ?
K6 K5 K4 22(2) . 2_554 ?
K1 K5 K4 86.1(12) . 2_554 ?
N3 K5 K4 89.2(14) . 2_554 ?
N4 K5 K4 109.9(14) 10_554 2_554 ?
N6 K5 K4 130.6(14) . 2_554 ?
N2 K5 K4 52.9(11) . 2_554 ?
N5 K5 K4 51.1(10) 10_554 2_554 ?
K2 K5 K4 96.1(13) . 2_554 ?
C6 K5 K4 148.1(14) . 2_554 ?
K3 K5 K4 100.4(10) . 2_554 ?
K6 K5 Se3 145(3) . . ?
K1 K5 Se3 98.4(14) . . ?
N3 K5 Se3 75.7(10) . . ?
N4 K5 Se3 73.8(11) 10_554 . ?
N6 K5 Se3 64.2(13) . . ?
N2 K5 Se3 140.2(15) . . ?
N5 K5 Se3 120.8(11) 10_554 . ?
K2 K5 Se3 74.6(8) . . ?
C6 K5 Se3 45.8(11) . . ?
K3 K5 Se3 92.7(11) . . ?
K4 K5 Se3 164.9(11) 2_554 . ?
C5 N5 K2 117(3) . 4_665 ?
C5 N5 K1 109(2) . . ?
K2 N5 K1 101.1(9) 4_665 . ?
C5 N5 K6 141(3) . 10 ?
K2 N5 K6 83.3(12) 4_665 10 ?
K1 N5 K6 98.3(9) . 10 ?
C5 N5 K4 98(2) . . ?
K2 N5 K4 135.2(12) 4_665 . ?
K1 N5 K4 92.6(10) . . ?
K6 N5 K4 52.4(10) 10 . ?
C5 N5 K5 160(2) . 10 ?
K2 N5 K5 67.8(10) 4_665 10 ?
K1 N5 K5 89.1(8) . 10 ?
K6 N5 K5 19.8(9) 10 10 ?
K4 N5 K5 70.1(10) . 10 ?
N5 C5 W3 172(3) . . ?
N5 C5 K2 45(2) . 4_665 ?
W3 C5 K2 135.4(15) . 4_665 ?
N5 C5 K1 52.0(19) . . ?
W3 C5 K1 120.7(13) . . ?
K2 C5 K1 77.7(7) 4_665 . ?
N5 C5 K4 62(2) . . ?
W3 C5 K4 120.5(13) . . ?
K2 C5 K4 102.5(9) 4_665 . ?
K1 C5 K4 77.1(9) . . ?
K5 K6 K1 77(3) . . ?
K5 K6 K4 148(3) . 2_554 ?
K1 K6 K4 112.5(15) . 2_554 ?
K5 K6 N3 84(3) . . ?
K1 K6 N3 111.4(15) . . ?
K4 K6 N3 117.4(14) 2_554 . ?
K5 K6 N5 100(3) . 10_554 ?
K1 K6 N5 172.2(11) . 10_554 ?
K4 K6 N5 65.8(11) 2_554 10_554 ?
N3 K6 N5 75.4(12) . 10_554 ?
K5 K6 N2 84(2) . . ?
K1 K6 N2 96.9(12) . . ?
K4 K6 N2 64.9(12) 2_554 . ?
N3 K6 N2 145.7(18) . . ?
N5 K6 N2 75.5(12) 10_554 . ?
K5 K6 C3 102(3) . . ?
K1 K6 C3 105.1(14) . . ?
K4 K6 C3 103.9(17) 2_554 . ?
N3 K6 C3 21.5(12) . . ?
N5 K6 C3 82.5(13) 10_554 . ?
N2 K6 C3 157.9(18) . . ?
K5 K6 N1 133(3) . . ?
K1 K6 N1 60.8(9) . . ?
K4 K6 N1 52.6(10) 2_554 . ?
N3 K6 N1 129.3(16) . . ?
N5 K6 N1 118.4(15) 10_554 . ?
N2 K6 N1 81.1(13) . . ?
C3 K6 N1 107.9(16) . . ?
K5 K6 C2 91(2) . . ?
K1 K6 C2 82.4(10) . . ?
K4 K6 C2 61.7(10) 2_554 . ?
N3 K6 C2 163.6(17) . . ?
N5 K6 C2 90.4(12) 10_554 . ?
N2 K6 C2 18.0(10) . . ?
C3 K6 C2 166(2) . . ?
N1 K6 C2 64.6(11) . . ?
K5 K6 Se2 151(3) . . ?
K1 K6 Se2 111.4(11) . . ?
K4 K6 Se2 56.0(9) 2_554 . ?
N3 K6 Se2 67.6(9) . . ?
N5 K6 Se2 74.3(9) 10_554 . ?
N2 K6 Se2 120.4(15) . . ?
C3 K6 Se2 49.3(12) . . ?
N1 K6 Se2 70.4(10) . . ?
C2 K6 Se2 116.7(14) . . ?
K5 K6 K2 65(3) . . ?
K1 K6 K2 136.9(16) . . ?
K4 K6 K2 110.5(11) 2_554 . ?
N3 K6 K2 47.4(10) . . ?
N5 K6 K2 44.9(8) 10_554 . ?
N2 K6 K2 98.5(12) . . ?
C3 K6 K2 66.4(11) . . ?
N1 K6 K2 161.6(13) . . ?
C2 K6 K2 116.5(11) . . ?
Se2 K6 K2 94.6(7) . . ?
K5 K6 K1 82(3) . 10_554 ?
K1 K6 K1 132.9(8) . 10_554 ?
K4 K6 K1 69.6(9) 2_554 10_554 ?
N3 K6 K1 107.4(12) . 10_554 ?
N5 K6 K1 39.4(6) 10_554 10_554 ?
N2 K6 K1 39.0(9) . 10_554 ?
C3 K6 K1 120.3(13) . 10_554 ?
N1 K6 K1 111.2(11) . 10_554 ?
C2 K6 K1 56.4(8) . 10_554 ?
Se2 K6 K1 107.3(9) . 10_554 ?
K2 K6 K1 62.2(6) . 10_554 ?
C6 N6 K3 138(4) . . ?
C6 N6 K5 101.3(12) . 8 ?
K3 N6 K5 77.1(12) . 8 ?
C6 N6 K5 101.5(12) . . ?
K3 N6 K5 77.1(12) . . ?
K5 N6 K5 154(2) 8 . ?
C6 N6 K1 100(3) . 8 ?
K3 N6 K1 109.1(13) . 8 ?
K5 N6 K1 48.8(7) 8 8 ?
K5 N6 K1 138.3(19) . 8 ?
C6 N6 K1 100(3) . . ?
K3 N6 K1 109.1(13) . . ?
K5 N6 K1 138.3(19) 8 . ?
K5 N6 K1 48.8(7) . . ?
K1 N6 K1 92.3(15) 8 . ?
N6 C6 W3 172(5) . . ?
N6 C6 K5 59.1(10) . 8 ?
W3 C6 K5 121.6(9) . 8 ?
N6 C6 K5 59.0(10) . . ?
W3 C6 K5 121.5(9) . . ?
K5 C6 K5 116.8(18) 8 . ?

loop_
_geom_bond_atom_site_label_1
_geom_bond_atom_site_label_2
_geom_bond_distance
_geom_bond_site_symmetry_2
_geom_bond_publ_flag
W1 C2 2.29(4) 7 ?
W1 C2 2.29(4) . ?
W1 C1 2.37(4) . ?
W1 Se1 2.429(5) . ?
W1 Se1 2.429(5) 3 ?
W1 Te1 2.688(5) . ?
W1 W1 2.833(3) 3 ?
W1 W1 2.833(3) 5 ?
Te1 W1 2.688(5) 5 ?
Te1 W1 2.688(5) 3 ?
Se1 W1 2.429(5) 5 ?
Se1 K1 3.721(16) . ?
Se1 K1 3.722(16) 8 ?
K1 K6 2.65(3) . ?
K1 K5 2.65(4) . ?
K1 N2 2.81(5) 10 ?
K1 N5 2.85(3) . ?
K1 N1 3.118(16) . ?
K1 N4 3.26(3) . ?
K1 N6 3.30(4) . ?
K1 C1 3.32(2) . ?
K1 C5 3.43(4) . ?
K1 K3 3.80(2) 2 ?
K1 K2 4.303(19) 4_665 ?
N1 C1 1.04(5) . ?
N1 K3 2.64(4) 2 ?
N1 K4 2.77(4) 2_554 ?
N1 K1 3.118(16) 7 ?
N1 K6 3.38(5) 7 ?
N1 K6 3.38(5) . ?
C1 K4 2.99(5) 2_554 ?
C1 K1 3.32(2) 7 ?
C1 K3 3.39(5) 2 ?
W2 C3 2.08(7) . ?
W2 C4 2.08(4) 9_665 ?
W2 C4 2.08(4) . ?
W2 Se2 2.425(7) . ?
W2 Se2 2.425(7) 3_665 ?
W2 Te2 2.674(8) . ?
W2 W2 2.820(4) 5_565 ?
W2 W2 2.820(4) 3_665 ?
Te2 W2 2.674(8) 5_565 ?
Te2 W2 2.674(8) 3_665 ?
Se2 W2 2.425(7) 5_565 ?
Se2 K4 3.18(2) 2_554 ?
Se2 K6 3.76(4) . ?
Se2 K6 3.76(4) 7 ?
K2 N5 2.72(3) 4_664 ?
K2 N5 2.72(3) 10_554 ?
K2 N4 2.83(3) 4_664 ?
K2 N4 2.83(3) 10_554 ?
K2 N3 2.83(4) . ?
K2 C4 3.05(5) 10_554 ?
K2 C4 3.05(5) 4_664 ?
K2 C5 3.43(4) 10_554 ?
K2 C5 3.43(4) 4_664 ?
K2 K5 3.49(4) 9_665 ?
K2 K5 3.49(4) . ?
K2 K6 3.82(4) 9_665 ?
N2 C2 1.10(5) . ?
N2 K1 2.81(5) 10_554 ?
N2 K3 2.85(4) . ?
N2 K6 3.14(5) . ?
N2 K4 3.17(5) 2_554 ?
N2 K5 3.25(6) . ?
C2 K4 3.27(4) 2_554 ?
C2 K3 3.39(4) . ?
C2 K6 3.52(4) . ?
W3 C6 1.97(6) . ?
W3 C5 2.05(4) . ?
W3 C5 2.05(4) 8 ?
W3 Se3 2.473(6) 3_655 ?
W3 Se3 2.473(6) . ?
W3 Te3 2.669(8) . ?
W3 W3 2.855(4) 5_665 ?
W3 W3 2.855(4) 3_655 ?
Te3 W3 2.669(8) 3_655 ?
Te3 W3 2.669(8) 5_665 ?
Se3 W3 2.473(6) 5_665 ?
Se3 K5 3.88(5) . ?
Se3 K5 3.88(5) 9_665 ?
K3 N1 2.64(4) 6_554 ?
K3 N4 2.77(4) 6_554 ?
K3 N4 2.77(4) 10_554 ?
K3 N2 2.86(4) 8 ?
K3 N6 2.90(6) . ?
K3 C1 3.39(5) 6_554 ?
K3 C2 3.40(4) 8 ?
K3 C4 3.52(4) 6_554 ?
K3 C4 3.52(4) 10_554 ?
K3 K5 3.74(3) 8 ?
N3 C3 1.21(7) . ?
N3 K6 2.89(3) . ?
N3 K6 2.89(3) 9_665 ?
N3 K5 3.00(4) . ?
N3 K5 3.00(4) 9_665 ?
C3 K6 3.28(4) . ?
C3 K6 3.27(4) 9_665 ?
K4 K6 2.72(4) 10 ?
K4 K6 2.72(4) 6 ?
K4 N1 2.77(4) 6 ?
K4 C1 2.99(5) 6 ?
K4 N5 3.13(3) 8 ?
K4 N5 3.13(3) . ?
K4 Se2 3.18(2) 6 ?
K4 N2 3.17(5) 6 ?
K4 N2 3.17(5) 10 ?
K4 C2 3.27(4) 6 ?
K4 C2 3.27(4) 10 ?
K4 C5 3.51(4) 8 ?
N4 C4 1.19(5) . ?
N4 K3 2.77(4) 2 ?
N4 K2 2.83(3) 4_665 ?
N4 K5 3.01(5) 10 ?
C4 K2 3.05(5) 4_665 ?
C4 K3 3.52(4) 2 ?
K5 K6 1.19(5) . ?
K5 N4 3.01(5) 10_554 ?
K5 N6 3.09(5) . ?
K5 N5 3.44(6) 10_554 ?
K5 C6 3.54(6) . ?
K5 K4 3.78(5) 2_554 ?
N5 C5 1.20(4) . ?
N5 K2 2.72(3) 4_665 ?
N5 K6 3.02(4) 10 ?
N5 K5 3.44(6) 10 ?
C5 K2 3.43(4) 4_665 ?
K6 K4 2.72(4) 2_554 ?
K6 N5 3.02(4) 10_554 ?
K6 K1 4.45(3) 10_554 ?
N6 C6 1.21(7) . ?
N6 K5 3.09(5) 8 ?
N6 K1 3.30(4) 8 ?
C6 K5 3.54(6) 8 ?
